data_7008916
loop_
_publ_author_name
'Nevondo, Funzani A.'
'Crouch, Andrew M.'
'Darkwa, James'

_publ_section_title
;
 Synthesis and characterisation of thiolato Schiff base nickel(II)
 complexes. X-Ray structures of
 Ni(\h5-C5H5)(PPh3)(SC6H4N&#xE006;CHC6H4Br-4') and
 Ni(\h5-C5H5)(PBu3)(SC6H4N&#xE006;CHC6H4CH3-4')&#x200A;&#x2021;
;
_journal_issue 1
_journal_name_full 'Journal of the Chemical Society, Dalton Transactions'
_journal_page_first 43
_journal_paper_doi 10.1039/a906949f
_journal_year 2000
_chemical_compound_source 'see text'
_chemical_formula_moiety 'C31 H44 N Ni P S'
_chemical_formula_sum 'C31 H44 N Ni P S'
_chemical_formula_weight 552.40
_chemical_name_systematic
;
 ?
;
_space_group_IT_number 2
_symmetry_cell_setting triclinic
_symmetry_space_group_name_Hall '-P 1'
_symmetry_space_group_name_H-M 'P -1'
_atom_sites_solution_hydrogens geom
_atom_sites_solution_primary direct
_atom_sites_solution_secondary difmap
_audit_creation_date 'Oct  6 17:51:34 1999'
_audit_creation_method 'PLATON <TABLE ACC> option'
_cell_angle_alpha 80.813(2)
_cell_angle_beta 73.796(2)
_cell_angle_gamma 68.446(2)
_cell_formula_units_Z 2
_cell_length_a 10.8090(3)
_cell_length_b 10.9160(4)
_cell_length_c 14.4300(6)
_cell_measurement_reflns_used 333
_cell_measurement_temperature 293
_cell_measurement_theta_max 18
_cell_measurement_theta_min 2
_cell_volume 1517.53(10)
_computing_cell_refinement 'Denzo-SMN (Z.Otwinowski and W.Minor,1997)'
_computing_data_collection 'Collect (Nonius B.V., 1998)'
_computing_data_reduction 'Denzo-SMN (Z.Otwinowski and W.Minor,1997)'
_computing_molecular_graphics 'PLATON (Spek, 1990)'
_computing_publication_material 'PLATON (Spek, 1990)'
_computing_structure_refinement 'SHELXL-97 (Sheldrick, 1997)'
_computing_structure_solution 'SHELXS-97 (Sheldrick, 1990)'
_diffrn_ambient_temperature 207
_diffrn_measured_fraction_theta_max 0.969
_diffrn_measurement_device_type 'Nonius KappaCCD diffractometer'
_diffrn_radiation_monochromator graphite
_diffrn_radiation_source 'fine-focus sealed tube'
_diffrn_radiation_type 'Mo K\a'
_diffrn_radiation_wavelength 0.71070
_diffrn_reflns_av_R_equivalents 0.0000
_diffrn_reflns_av_sigmaI/netI 0.0375
_diffrn_reflns_limit_h_max 13
_diffrn_reflns_limit_h_min 0
_diffrn_reflns_limit_k_max 14
_diffrn_reflns_limit_k_min -12
_diffrn_reflns_limit_l_max 18
_diffrn_reflns_limit_l_min -17
_diffrn_reflns_reduction_process
;
The 4 sets of data were scaled using Denzo-SMN.
Unit cell dimensions were refined on all data.
;
_diffrn_reflns_theta_full 27.53
_diffrn_reflns_theta_max 27.53
_diffrn_reflns_theta_min 3.81
_exptl_absorpt_coefficient_mu 0.78
_exptl_absorpt_correction_T_max 'Not Measured'
_exptl_absorpt_correction_T_min 'Not Measured'
_exptl_absorpt_correction_type Semi-empirical
_exptl_absorpt_process_details
;
A data set with a high redundancy was collected.  Variation 
in intensity due to absorption were corrected by allow the scale factor to
vary.
;
_exptl_crystal_colour black
_exptl_crystal_density_diffrn 1.209
_exptl_crystal_density_meas ?
_exptl_crystal_density_meas_temp ?
_exptl_crystal_density_method .
_exptl_crystal_description block
_exptl_crystal_F_000 592
_exptl_crystal_size_max 0.35
_exptl_crystal_size_mid 0.27
_exptl_crystal_size_min 0.21
_exptl_crystal_size_rad 0.13
_refine_diff_density_max 3.270
_refine_diff_density_min -3.048
_refine_diff_density_rms 0.089
_refine_ls_extinction_coef 0.002(3)
_refine_ls_extinction_expression Fc^*^=kFc[1+0.001xFc^2^\l^3^/sin(2\q)]^-1/4^
_refine_ls_extinction_method SHELXL
_refine_ls_goodness_of_fit_ref 0.903
_refine_ls_hydrogen_treatment mixed
_refine_ls_matrix_type full
_refine_ls_number_parameters 332
_refine_ls_number_reflns 6774
_refine_ls_number_restraints 0
_refine_ls_restrained_S_all 0.903
_refine_ls_R_factor_all 0.0765
_refine_ls_R_factor_gt 0.0643
_refine_ls_shift/su_max 1.450
_refine_ls_shift/su_mean 0.113
_refine_ls_structure_factor_coef Fsqd
_refine_ls_weighting_details 'calc w=1/[\s^2^(Fo^2^)+(0.1131P)^2^+4.1902P] where P=(Fo^2^+2Fc^2^)/3'
_refine_ls_weighting_scheme calc
_refine_ls_wR_factor_gt 0.1727
_refine_ls_wR_factor_ref 0.1852
_reflns_number_gt 5710
_reflns_number_total 6774
_reflns_threshold_expression >2sigma(I)
_cod_data_source_file a906949f.txt
_cod_data_source_block 4c
_cod_depositor_comments
;
The following automatic conversions were performed:
'_symmetry_cell_setting' value 'Triclinic' changed to 'triclinic'
according to '/home/adriana/struct/CIF-dictionaries/cif_core.dic'
dictionary named 'cif_core.dic' version 2.4.1 from 2010-06-29.

Automatic conversion script
Id: cif_fix_enum 1555 2011-01-17 13:19:09Z saulius 

The following automatic conversions were performed:

'_exptl_crystal_density_meas_temp' value 'Not Measured' was changed
to '?' - the value is undefined or not given.

Automatic conversion script
Id: cif_fix_values 1569 2011-02-09 13:29:24Z adriana 
;
_cod_database_code 7008916
_diffrn_reflns_number_diffrn_reflns_number 6774

loop_
_symmetry_equiv_pos_as_xyz
x,y,z
-x,-y,-z

loop_
_atom_site_aniso_label
_atom_site_aniso_U_11
_atom_site_aniso_U_22
_atom_site_aniso_U_33
_atom_site_aniso_U_23
_atom_site_aniso_U_13
_atom_site_aniso_U_12
Ni1 0.0254 0.0294 0.0283 -0.0020 -0.0020 -0.0074
S1B 0.0406 0.0403 0.0338 0.0046 -0.0105 -0.0196
P1 0.0242 0.0313 0.0313 -0.0044 -0.0015 -0.0083
N1B 0.0434 0.0401 0.0338 0.0026 -0.0098 -0.0162
C1 0.0280 0.0357 0.0824 -0.0136 0.0106 -0.0011
C2 0.0237 0.0566 0.0570 0.0021 -0.0066 -0.0071
C3 0.0308 0.0468 0.0468 -0.0054 0.0045 -0.0200
C4 0.0362 0.0477 0.0328 0.0050 0.0057 -0.0156
C5 0.0458 0.0625 0.0375 -0.0198 0.0108 -0.0197
C6 0.0329 0.0313 0.0279 -0.0005 -0.0030 -0.0088
C7 0.0415 0.0315 0.0375 0.0042 -0.0101 -0.0136
C8 0.0439 0.0339 0.0375 -0.0014 -0.0091 -0.0157
C9 0.0367 0.0352 0.0308 -0.0005 -0.0055 -0.0104
C10 0.0443 0.0313 0.0397 0.0068 -0.0097 -0.0142
C11 0.0437 0.0317 0.0408 0.0010 -0.0100 -0.0152
C12 0.0421 0.0398 0.0353 -0.0045 -0.0083 -0.0130
C13 0.0388 0.0350 0.0367 -0.0010 -0.0105 -0.0124
C14 0.0449 0.0316 0.0421 0.0002 -0.0124 -0.0138
C15 0.0493 0.0426 0.0426 -0.0044 -0.0146 -0.0180
C16 0.0448 0.0452 0.0439 0.0052 -0.0192 -0.0182
C17 0.0461 0.0325 0.0589 -0.0004 -0.0216 -0.0091
C18 0.0482 0.0361 0.0501 -0.0096 -0.0173 -0.0090
C19 0.0709 0.0658 0.0606 0.0065 -0.0371 -0.0178
C20 0.0321 0.0328 0.0488 0.0025 -0.0099 -0.0116
C21 0.0430 0.0365 0.0644 -0.0084 -0.0190 -0.0042
C22 0.0547 0.0387 0.1464 0.0272 -0.0389 -0.0177
C23 0.0909 0.0876 0.0594 -0.0300 -0.0059 -0.0441
C24 0.0331 0.0488 0.0366 -0.0144 0.0028 -0.0114
C25 0.0495 0.0428 0.0461 -0.0124 -0.0080 -0.0169
C26 0.1110 0.0366 0.2066 -0.0016 -0.0869 0.0033
C27 0.1411 0.1990 0.1319 -0.0812 -0.0013 -0.0866
C28 0.0286 0.0366 0.0376 -0.0032 -0.0032 -0.0109
C29 0.0320 0.0429 0.0414 -0.0070 -0.0035 -0.0134
C30 0.0405 0.0524 0.0434 -0.0025 -0.0056 -0.0222
C31 0.0478 0.0671 0.0529 -0.0099 -0.0097 -0.0292

loop_
_atom_site_label
_atom_site_type_symbol
_atom_site_thermal_displace_type
_atom_site_fract_x
_atom_site_fract_y
_atom_site_fract_z
_atom_site_occupancy
_atom_site_U_iso_or_equiv
Ni1 Ni Uani 0.18810 0.55000 0.23360 1.000 0.0292
S1B S Uani 0.26673 0.68028 0.12344 1.000 0.0370
P1 P Uani 0.37820 0.39115 0.20291 1.000 0.0301
N1B N Uani 0.00278 0.81296 -0.21178 1.000 0.0390
C1 C Uani 0.00178 0.69044 0.30181 1.000 0.0555
C2 C Uani -0.02989 0.60758 0.25101 1.000 0.0490
C3 C Uani 0.01903 0.47851 0.28885 1.000 0.0422
C4 C Uani 0.08084 0.48142 0.36358 1.000 0.0424
C5 C Uani 0.06169 0.61309 0.37558 1.000 0.0507
C6 C Uani 0.18182 0.71666 0.02908 1.000 0.0324
C7 C Uani 0.13448 0.63023 -0.00025 1.000 0.0371
C8 C Uani 0.07684 0.66201 -0.07916 1.000 0.0380
C9 C Uani 0.06150 0.78447 -0.13071 1.000 0.0355
C10 C Uani 0.10998 0.87112 -0.10287 1.000 0.0392
C11 C Uani 0.16930 0.83756 -0.02451 1.000 0.0385
C12 C Uani -0.07342 0.93082 -0.22768 1.000 0.0393
C13 C Uani -0.12579 0.97579 -0.31490 1.000 0.0367
C14 C Uani -0.09456 0.89377 -0.38931 1.000 0.0392
C15 C Uani -0.13950 0.94403 -0.47295 1.000 0.0432
C16 C Uani -0.21518 1.07780 -0.48542 1.000 0.0429
C17 C Uani -0.24775 1.15763 -0.41137 1.000 0.0455
C18 C Uani -0.20440 1.10873 -0.32689 1.000 0.0444
C19 C Uani -0.26039 1.13264 -0.57785 1.000 0.0641
C20 C Uani 0.38747 0.24448 0.28593 1.000 0.0383
C21 C Uani 0.51885 0.12413 0.26487 1.000 0.0488
C22 C Uani 0.51274 0.01079 0.33841 1.000 0.0802
C23 C Uani 0.35004 0.23213 -0.03359 1.000 0.0749
C24 C Uani 0.42054 0.33213 0.08262 1.000 0.0413
C25 C Uani 0.32861 0.26084 0.07150 1.000 0.0454
C26 C Uani 0.64214 -0.11048 0.31977 1.000 0.1166
C27 C Uani 0.28240 0.14342 -0.04426 1.000 0.1473
C28 C Uani 0.52763 0.43164 0.20367 1.000 0.0352
C29 C Uani 0.52270 0.47338 0.30142 1.000 0.0392
C30 C Uani 0.64790 0.50523 0.30207 1.000 0.0446
C31 C Uani 0.64805 0.53600 0.40046 1.000 0.0530
H1 H Uiso -0.01466 0.78043 0.28811 1.000 0.0666
H2 H Uiso -0.07532 0.63535 0.20132 1.000 0.0589
H3 H Uiso 0.01272 0.40434 0.26923 1.000 0.0506
H4 H Uiso 0.12654 0.40788 0.39878 1.000 0.0509
H5 H Uiso 0.08441 0.64296 0.42326 1.000 0.0609
H6 H Uiso 0.23104 0.31202 0.09932 1.000 0.0439
H7 H Uiso 0.14172 0.54912 0.03398 1.000 0.0446
H8 H Uiso 0.04808 0.60140 -0.09807 1.000 0.0456
H10 H Uiso 0.10256 0.95226 -0.13707 1.000 0.0470
H11 H Uiso 0.20146 0.89668 -0.00718 1.000 0.0462
H12 H Uiso -0.09698 0.99134 -0.18163 1.000 0.0472
H14 H Uiso -0.04321 0.80478 -0.38258 1.000 0.0470
H15 H Uiso -0.11908 0.88808 -0.52155 1.000 0.0518
H17 H Uiso -0.29999 1.24635 -0.41811 1.000 0.0546
H18 H Uiso -0.22777 1.16475 -0.27778 1.000 0.0533
H19A H Uiso -0.22363 1.20126 -0.60720 1.000 0.0961
H19B H Uiso -0.22770 1.06350 -0.62142 1.000 0.0961
H19C H Uiso -0.35863 1.16813 -0.56381 1.000 0.0961
H20A H Uiso 0.31101 0.21746 0.28699 1.000 0.0460
H20B H Uiso 0.37462 0.26963 0.35038 1.000 0.0460
H22A H Uiso 0.49814 0.03925 0.40213 1.000 0.0963
H22B H Uiso 0.43492 -0.01330 0.33821 1.000 0.0963
H23A H Uiso 0.44754 0.19365 -0.06146 1.000 0.0899
H23B H Uiso 0.31602 0.31491 -0.07007 1.000 0.0899
H24A H Uiso 0.51478 0.27269 0.06844 1.000 0.0495
H24B H Uiso 0.41395 0.40680 0.03540 1.000 0.0495
H26A H Uiso 0.63302 -0.17868 0.36943 1.000 0.1750
H26B H Uiso 0.65523 -0.14154 0.25795 1.000 0.1750
H26C H Uiso 0.71966 -0.08760 0.32019 1.000 0.1750
H27A H Uiso 0.29802 0.13187 -0.11164 1.000 0.2209
H27B H Uiso 0.31891 0.05946 -0.01131 1.000 0.2209
H27C H Uiso 0.18575 0.18053 -0.01685 1.000 0.2209
H28 H Uiso 0.33708 0.18037 0.11108 1.000 0.0582
H28A H Uiso 0.53498 0.50265 0.15498 1.000 0.0423
H28B H Uiso 0.60931 0.35530 0.18592 1.000 0.0423
H29 H Uiso 0.60117 0.14766 0.26012 1.000 0.0481
H29A H Uiso 0.51419 0.40286 0.35030 1.000 0.0471
H29B H Uiso 0.44170 0.55046 0.31879 1.000 0.0471
H30 H Uiso 0.53893 0.09861 0.20301 1.000 0.0754
H30A H Uiso 0.65229 0.58040 0.25690 1.000 0.0535
H30B H Uiso 0.72944 0.43070 0.27973 1.000 0.0535
H31A H Uiso 0.72928 0.55546 0.39605 1.000 0.0794
H31B H Uiso 0.56867 0.61090 0.42257 1.000 0.0794
H31C H Uiso 0.64630 0.46118 0.44528 1.000 0.0794

loop_
_atom_type_symbol
_atom_type_description
_atom_type_scat_dispersion_real
_atom_type_scat_dispersion_imag
_atom_type_scat_source
S S 0.1246 0.1234 'International Tables Vol C Tables 4.2.6.8 and 6.1.1.4'
P P 0.1023 0.0942 'International Tables Vol C Tables 4.2.6.8 and 6.1.1.4'
Ni Ni 0.3393 1.1124 'International Tables Vol C Tables 4.2.6.8 and 6.1.1.4'
N N 0.0061 0.0033 'International Tables Vol C Tables 4.2.6.8 and 6.1.1.4'
H H 0.0000 0.0000 'International Tables Vol C Tables 4.2.6.8 and 6.1.1.4'
C C 0.0033 0.0016 'International Tables Vol C Tables 4.2.6.8 and 6.1.1.4'

loop_
_geom_angle_atom_site_label_1
_geom_angle_atom_site_label_2
_geom_angle_atom_site_label_3
_geom_angle
_geom_angle_site_symmetry_1
_geom_angle_site_symmetry_2
_geom_angle_site_symmetry_3
_geom_angle_publ_flag
S1B Ni1 P1 92.00 . . . yes
S1B Ni1 C1 98.89 . . . yes
S1B Ni1 C2 109.29 . . . yes
S1B Ni1 C3 143.72 . . . yes
S1B Ni1 C4 161.17 . . . yes
S1B Ni1 C5 122.85 . . . yes
P1 Ni1 C1 165.02 . . . yes
P1 Ni1 C2 144.65 . . . yes
P1 Ni1 C3 111.27 . . . yes
P1 Ni1 C4 102.78 . . . yes
P1 Ni1 C5 126.99 . . . yes
C1 Ni1 C2 39.18 . . . yes
C1 Ni1 C3 64.78 . . . yes
C1 Ni1 C4 64.62 . . . yes
C1 Ni1 C5 38.05 . . . yes
C2 Ni1 C3 37.67 . . . yes
C2 Ni1 C4 64.34 . . . yes
C2 Ni1 C5 64.13 . . . yes
C3 Ni1 C4 39.27 . . . yes
C3 Ni1 C5 64.61 . . . yes
C4 Ni1 C5 38.39 . . . yes
Ni1 S1B C6 109.40 . . . yes
Ni1 P1 C20 114.80 . . . yes
Ni1 P1 C24 113.02 . . . yes
Ni1 P1 C28 114.64 . . . yes
C20 P1 C24 105.10 . . . yes
C20 P1 C28 104.64 . . . yes
C24 P1 C28 103.46 . . . yes
C9 N1B C12 118.20 . . . yes
Ni1 C1 C2 71.83 . . . yes
Ni1 C1 C5 73.26 . . . yes
C2 C1 C5 108.49 . . . no
Ni1 C2 C1 69.00 . . . yes
Ni1 C2 C3 70.97 . . . yes
C1 C2 C3 108.16 . . . no
Ni1 C3 C2 71.36 . . . yes
Ni1 C3 C4 68.39 . . . yes
C2 C3 C4 106.96 . . . no
Ni1 C4 C3 72.34 . . . yes
Ni1 C4 C5 73.84 . . . yes
C3 C4 C5 109.26 . . . no
Ni1 C5 C1 68.69 . . . yes
Ni1 C5 C4 67.77 . . . yes
C1 C5 C4 106.71 . . . no
S1B C6 C7 124.68 . . . yes
S1B C6 C11 117.76 . . . yes
C7 C6 C11 117.41 . . . no
C6 C7 C8 121.59 . . . no
C7 C8 C9 120.57 . . . no
N1B C9 C8 118.86 . . . yes
N1B C9 C10 122.70 . . . yes
C8 C9 C10 118.38 . . . no
C9 C10 C11 120.56 . . . no
C6 C11 C10 121.46 . . . no
N1B C12 C13 123.19 . . . yes
C12 C13 C14 123.05 . . . no
C12 C13 C18 118.53 . . . no
C14 C13 C18 118.33 . . . no
C13 C14 C15 120.44 . . . no
C14 C15 C16 120.90 . . . no
C15 C16 C17 118.46 . . . no
C15 C16 C19 120.62 . . . no
C17 C16 C19 120.91 . . . no
C16 C17 C18 121.36 . . . no
C13 C18 C17 120.49 . . . no
P1 C20 C21 117.40 . . . yes
C20 C21 C22 111.87 . . . no
C21 C22 C26 113.22 . . . no
C25 C23 C27 114.02 . . . no
P1 C24 C25 113.83 . . . yes
C23 C25 C24 112.99 . . . no
P1 C28 C29 113.77 . . . yes
C28 C29 C30 113.59 . . . no
C29 C30 C31 113.50 . . . no
Ni1 C1 H1 120.89 . . . no
C2 C1 H1 125.76 . . . no
C5 C1 H1 125.76 . . . no
Ni1 C2 H2 125.69 . . . no
C1 C2 H2 125.92 . . . no
C3 C2 H2 125.92 . . . no
Ni1 C3 H3 125.31 . . . no
C2 C3 H3 126.52 . . . no
C4 C3 H3 126.52 . . . no
Ni1 C4 H4 120.16 . . . no
C3 C4 H4 125.37 . . . no
C5 C4 H4 125.37 . . . no
Ni1 C5 H5 128.42 . . . no
C1 C5 H5 126.65 . . . no
C4 C5 H5 126.65 . . . no
C6 C7 H7 119.21 . . . no
C8 C7 H7 119.21 . . . no
C7 C8 H8 119.71 . . . no
C9 C8 H8 119.71 . . . no
C9 C10 H10 119.72 . . . no
C11 C10 H10 119.72 . . . no
C6 C11 H11 119.27 . . . no
C10 C11 H11 119.27 . . . no
N1B C12 H12 118.40 . . . no
C13 C12 H12 118.40 . . . no
C13 C14 H14 119.78 . . . no
C15 C14 H14 119.78 . . . no
C14 C15 H15 119.55 . . . no
C16 C15 H15 119.55 . . . no
C16 C17 H17 119.32 . . . no
C18 C17 H17 119.32 . . . no
C13 C18 H18 119.76 . . . no
C17 C18 H18 119.76 . . . no
C16 C19 H19A 109.47 . . . no
C16 C19 H19B 109.47 . . . no
C16 C19 H19C 109.47 . . . no
H19A C19 H19B 109.47 . . . no
H19A C19 H19C 109.47 . . . no
H19B C19 H19C 109.47 . . . no
P1 C20 H20A 107.95 . . . no
P1 C20 H20B 107.95 . . . no
C21 C20 H20A 107.95 . . . no
C21 C20 H20B 107.95 . . . no
H20A C20 H20B 107.22 . . . no
C20 C21 H29 111.16 . . . no
C20 C21 H30 111.79 . . . no
C22 C21 H29 111.06 . . . no
C22 C21 H30 111.11 . . . no
H29 C21 H30 99.24 . . . no
C21 C22 H22A 108.93 . . . no
C21 C22 H22B 108.93 . . . no
C26 C22 H22A 108.93 . . . no
C26 C22 H22B 108.93 . . . no
H22A C22 H22B 107.75 . . . no
C25 C23 H23A 108.75 . . . no
C25 C23 H23B 108.75 . . . no
C27 C23 H23A 108.75 . . . no
C27 C23 H23B 108.75 . . . no
H23A C23 H23B 107.65 . . . no
P1 C24 H24A 108.79 . . . no
P1 C24 H24B 108.79 . . . no
C25 C24 H24A 108.79 . . . no
C25 C24 H24B 108.79 . . . no
H24A C24 H24B 107.67 . . . no
C23 C25 H6 110.84 . . . no
C23 C25 H28 108.78 . . . no
C24 C25 H6 110.02 . . . no
C24 C25 H28 113.66 . . . no
H6 C25 H28 99.81 . . . no
C22 C26 H26A 109.47 . . . no
C22 C26 H26B 109.47 . . . no
C22 C26 H26C 109.47 . . . no
H26A C26 H26B 109.47 . . . no
H26A C26 H26C 109.47 . . . no
H26B C26 H26C 109.47 . . . no
C23 C27 H27A 109.47 . . . no
C23 C27 H27B 109.47 . . . no
C23 C27 H27C 109.47 . . . no
H27A C27 H27B 109.47 . . . no
H27A C27 H27C 109.47 . . . no
H27B C27 H27C 109.47 . . . no
P1 C28 H28A 108.81 . . . no
P1 C28 H28B 108.81 . . . no
C29 C28 H28A 108.80 . . . no
C29 C28 H28B 108.81 . . . no
H28A C28 H28B 107.68 . . . no
C28 C29 H29A 108.85 . . . no
C28 C29 H29B 108.85 . . . no
C30 C29 H29A 108.85 . . . no
C30 C29 H29B 108.85 . . . no
H29A C29 H29B 107.70 . . . no
C29 C30 H30A 108.87 . . . no
C29 C30 H30B 108.87 . . . no
C31 C30 H30A 108.87 . . . no
C31 C30 H30B 108.87 . . . no
H30A C30 H30B 107.71 . . . no
C30 C31 H31A 109.47 . . . no
C30 C31 H31B 109.47 . . . no
C30 C31 H31C 109.47 . . . no
H31A C31 H31B 109.47 . . . no
H31A C31 H31C 109.47 . . . no
H31B C31 H31C 109.47 . . . no

loop_
_geom_bond_atom_site_label_1
_geom_bond_atom_site_label_2
_geom_bond_distance
_geom_bond_site_symmetry_1
_geom_bond_site_symmetry_2
_geom_bond_publ_flag
Ni1 S1B 2.1642 . . yes
Ni1 P1 2.1318 . . yes
Ni1 C1 2.1170 . . yes
Ni1 C2 2.1545 . . yes
Ni1 C3 2.1495 . . yes
Ni1 C4 2.0972 . . yes
Ni1 C5 2.1761 . . yes
S1B C6 1.7639 . . yes
P1 C20 1.8289 . . yes
P1 C24 1.8261 . . yes
P1 C28 1.8277 . . yes
N1B C9 1.4217 . . yes
N1B C12 1.2724 . . yes
C1 C2 1.4325 . . no
C1 C5 1.4006 . . no
C2 C3 1.3896 . . no
C3 C4 1.4280 . . no
C4 C5 1.4069 . . no
C6 C7 1.3907 . . no
C6 C11 1.3997 . . no
C7 C8 1.3842 . . no
C8 C9 1.3987 . . no
C9 C10 1.3906 . . no
C10 C11 1.3870 . . no
C12 C13 1.4634 . . no
C13 C14 1.3968 . . no
C13 C18 1.3978 . . no
C14 C15 1.3834 . . no
C15 C16 1.3979 . . no
C16 C17 1.3738 . . no
C16 C19 1.5065 . . no
C17 C18 1.3848 . . no
C20 C21 1.5332 . . no
C21 C22 1.5043 . . no
C22 C26 1.5246 . . no
C23 C25 1.5342 . . no
C23 C27 1.4583 . . no
C24 C25 1.5217 . . no
C28 C29 1.5316 . . no
C29 C30 1.5187 . . no
C30 C31 1.5107 . . no
C1 H1 0.9300 . . no
C2 H2 0.9300 . . no
C3 H3 0.9300 . . no
C4 H4 0.9300 . . no
C5 H5 0.9300 . . no
C7 H7 0.9300 . . no
C8 H8 0.9300 . . no
C10 H10 0.9300 . . no
C11 H11 0.9300 . . no
C12 H12 0.9300 . . no
C14 H14 0.9300 . . no
C15 H15 0.9300 . . no
C17 H17 0.9300 . . no
C18 H18 0.9300 . . no
C19 H19A 0.9600 . . no
C19 H19B 0.9600 . . no
C19 H19C 0.9600 . . no
C20 H20A 0.9700 . . no
C20 H20B 0.9700 . . no
C21 H29 0.9953 . . no
C21 H30 0.9210 . . no
C22 H22A 0.9700 . . no
C22 H22B 0.9700 . . no
C23 H23A 0.9700 . . no
C23 H23B 0.9700 . . no
C24 H24A 0.9700 . . no
C24 H24B 0.9700 . . no
C25 H6 0.9940 . . no
C25 H28 0.9572 . . no
C26 H26A 0.9600 . . no
C26 H26B 0.9600 . . no
C26 H26C 0.9600 . . no
C27 H27A 0.9600 . . no
C27 H27B 0.9600 . . no
C27 H27C 0.9600 . . no
C28 H28A 0.9700 . . no
C28 H28B 0.9700 . . no
C29 H29A 0.9700 . . no
C29 H29B 0.9700 . . no
C30 H30A 0.9700 . . no
C30 H30B 0.9700 . . no
C31 H31A 0.9600 . . no
C31 H31B 0.9600 . . no
C31 H31C 0.9600 . . no

loop_
_geom_contact_atom_site_label_1
_geom_contact_atom_site_label_2
_geom_contact_distance
_geom_contact_site_symmetry_1
_geom_contact_site_symmetry_2
_geom_contact_publ_flag
Ni1 H6 3.3072 . . no
Ni1 H7 3.0606 . . no
Ni1 H29B 3.3043 . . no
Ni1 H18 3.4719 . 2_575 no
S1B H24B 3.1066 . . no
S1B H28A 2.9493 . . no
S1B H18 2.8557 . 2_575 no
N1B H14 2.6675 . . no
N1B H3 2.7090 . 2_565 no
C2 C7 3.5784 . . no
C7 C2 3.5784 . . no
C14 C15 3.5842 . 2_574 no
C14 C16 3.4321 . 2_574 no
C15 C15 3.5050 . 2_574 no
C15 C14 3.5842 . 2_574 no
C16 C14 3.4321 . 2_574 no
C1 H26C 3.0928 . 1_465 no
C2 H31A 3.0245 . 1_455 no
C3 H31A 2.9471 . 1_455 no
C8 H27C 2.8127 . 2_565 no
C9 H27C 2.8559 . 2_565 no
C10 H12 2.6084 . . no
C11 H24A 3.0866 . 2_665 no
C12 H10 2.6824 . . no
C14 H20A 2.9521 . 2_565 no
C16 H22B 2.9299 . 2_565 no
C17 H22B 2.8824 . 2_565 no
C18 H22B 3.0836 . 2_565 no
C19 H29 3.0633 . 1_464 no
C20 H4 2.9078 . . no
C20 H28 2.9603 . . no
C20 H29A 2.9480 . . no
C21 H24A 3.0356 . . no
C21 H28B 2.9825 . . no
C24 H30 2.9297 . . no
C25 H20A 3.0324 . . no
C26 H19B 3.0742 . 1_646 no
C26 H27A 2.9192 . 2_655 no
C27 H11 3.0522 . 1_545 no
C27 H26B 2.9687 . 2_655 no
C28 H29 2.9411 . . no
C29 H20B 3.0806 . . no
C31 H26A 3.0250 . 1_565 no
H3 N1B 2.7090 . 2_565 no
H3 H14 2.5594 . 2_565 no
H4 C20 2.9078 . . no
H4 H20B 2.5047 . . no
H6 Ni1 3.3072 . . no
H6 H7 2.5324 . . no
H7 Ni1 3.0606 . . no
H7 H6 2.5324 . . no
H10 C12 2.6824 . . no
H10 H12 2.2929 . . no
H11 C27 3.0522 . 1_565 no
H11 H27B 2.5207 . 1_565 no
H12 C10 2.6084 . . no
H12 H10 2.2929 . . no
H12 H18 2.4076 . . no
H14 N1B 2.6675 . . no
H14 H3 2.5594 . 2_565 no
H15 H19B 2.3523 . . no
H17 H29B 2.5716 . 2_575 no
H18 H12 2.4076 . . no
H18 Ni1 3.4719 . 2_575 no
H18 S1B 2.8557 . 2_575 no
H19B C26 3.0742 . 1_464 no
H19B H15 2.3523 . . no
H19B H26C 2.2704 . 1_464 no
H20A C25 3.0324 . . no
H20A H22B 2.4828 . . no
H20A H28 2.5557 . . no
H20A C14 2.9521 . 2_565 no
H20B C29 3.0806 . . no
H20B H4 2.5047 . . no
H20B H22A 2.4809 . . no
H20B H29A 2.4498 . . no
H22A H20B 2.4809 . . no
H22B H20A 2.4828 . . no
H22B C16 2.9299 . 2_565 no
H22B C17 2.8824 . 2_565 no
H22B C18 3.0836 . 2_565 no
H23A H24A 2.5541 . . no
H23B H24B 2.5710 . . no
H24A C21 3.0356 . . no
H24A H23A 2.5541 . . no
H24A H30 2.4879 . . no
H24A C11 3.0866 . 2_665 no
H24B S1B 3.1066 . . no
H24B H23B 2.5710 . . no
H26A C31 3.0250 . 1_545 no
H26A H31B 2.5809 . 1_545 no
H26B H30 2.5597 . . no
H26B C27 2.9687 . 2_655 no
H26B H27A 2.0240 . 2_655 no
H26C C1 3.0928 . 1_645 no
H26C H19B 2.2704 . 1_646 no
H26C H29 2.5453 . . no
H27A C26 2.9192 . 2_655 no
H27A H26B 2.0240 . 2_655 no
H27B H11 2.5207 . 1_545 no
H27B H28 2.4552 . . no
H27C C8 2.8127 . 2_565 no
H27C C9 2.8559 . 2_565 no
H28 C20 2.9603 . . no
H28 H20A 2.5557 . . no
H28 H27B 2.4552 . . no
H28A S1B 2.9493 . . no
H28A H30A 2.5926 . . no
H28B C21 2.9825 . . no
H28B H29 2.3688 . . no
H28B H30B 2.5136 . . no
H29 C19 3.0633 . 1_646 no
H29 C28 2.9411 . . no
H29 H26C 2.5453 . . no
H29 H28B 2.3688 . . no
H29A C20 2.9480 . . no
H29A H20B 2.4498 . . no
H29A H31C 2.5222 . . no
H29B Ni1 3.3043 . . no
H29B H31B 2.5863 . . no
H29B H17 2.5716 . 2_575 no
H30 C24 2.9297 . . no
H30 H24A 2.4879 . . no
H30 H26B 2.5597 . . no
H30A H28A 2.5926 . . no
H30B H28B 2.5136 . . no
H31A C2 3.0245 . 1_655 no
H31A C3 2.9471 . 1_655 no
H31B H26A 2.5809 . 1_565 no
H31B H29B 2.5863 . . no
H31C H29A 2.5222 . . no

loop_
_geom_hbond_atom_site_label_D
_geom_hbond_atom_site_label_H
_geom_hbond_atom_site_label_A
_geom_hbond_distance_DH
_geom_hbond_distance_HA
_geom_hbond_distance_DA
_geom_hbond_angle_DHA
_geom_hbond_site_symmetry_A
_geom_hbond_publ_flag
C18 H18 S1B 0.9300 2.8557 3.7805 173.00 2_575 yes

loop_
_geom_torsion_atom_site_label_1
_geom_torsion_atom_site_label_2
_geom_torsion_atom_site_label_3
_geom_torsion_atom_site_label_4
_geom_torsion
_geom_torsion_site_symmetry_1
_geom_torsion_site_symmetry_2
_geom_torsion_site_symmetry_3
_geom_torsion_site_symmetry_4
_geom_torsion_publ_flag
P1 Ni1 S1B C6 112.60 . . . . no
C1 Ni1 S1B C6 -77.72 . . . . no
C2 Ni1 S1B C6 -38.67 . . . . no
C3 Ni1 S1B C6 -18.77 . . . . no
C5 Ni1 S1B C6 -109.75 . . . . no
S1B Ni1 P1 C20 173.46 . . . . no
C2 Ni1 P1 C20 -58.19 . . . . no
C3 Ni1 P1 C20 -35.01 . . . . no
C4 Ni1 P1 C20 5.21 . . . . no
C5 Ni1 P1 C20 38.56 . . . . no
S1B Ni1 P1 C24 -66.00 . . . . no
C2 Ni1 P1 C24 62.35 . . . . no
C3 Ni1 P1 C24 85.53 . . . . no
C4 Ni1 P1 C24 125.76 . . . . no
C5 Ni1 P1 C24 159.10 . . . . no
S1B Ni1 P1 C28 52.24 . . . . no
C2 Ni1 P1 C28 -179.40 . . . . no
C3 Ni1 P1 C28 -156.22 . . . . no
C4 Ni1 P1 C28 -116.00 . . . . no
C5 Ni1 P1 C28 -82.65 . . . . no
S1B Ni1 C1 C2 109.72 . . . . no
C3 Ni1 C1 C2 -36.19 . . . . no
C4 Ni1 C1 C2 -79.84 . . . . no
C5 Ni1 C1 C2 -116.57 . . . . no
S1B Ni1 C1 C5 -133.71 . . . . no
C2 Ni1 C1 C5 116.57 . . . . no
C3 Ni1 C1 C5 80.37 . . . . no
C4 Ni1 C1 C5 36.73 . . . . no
C5 Ni1 C2 C3 -81.27 . . . . no
P1 Ni1 C4 C3 -108.08 . . . . no
C1 Ni1 C4 C3 80.51 . . . . no
C2 Ni1 C4 C3 36.89 . . . . no
C5 Ni1 C4 C3 116.92 . . . . no
P1 Ni1 C4 C5 135.00 . . . . no
S1B Ni1 C2 C1 -80.19 . . . . no
P1 Ni1 C2 C1 155.95 . . . . no
C3 Ni1 C2 C1 119.05 . . . . no
C4 Ni1 C2 C1 80.60 . . . . no
C5 Ni1 C2 C1 37.78 . . . . no
S1B Ni1 C2 C3 160.76 . . . . no
P1 Ni1 C2 C3 36.89 . . . . no
C1 Ni1 C2 C3 -119.05 . . . . no
C4 Ni1 C2 C3 -38.45 . . . . no
C2 Ni1 C5 C1 -38.90 . . . . no
C4 Ni1 C5 C1 -119.53 . . . . no
S1B Ni1 C5 C4 177.75 . . . . no
P1 Ni1 C5 C4 -59.68 . . . . no
S1B Ni1 C3 C2 -31.71 . . . . no
P1 Ni1 C3 C2 -158.11 . . . . no
C1 Ni1 C3 C2 37.62 . . . . no
C4 Ni1 C3 C2 117.69 . . . . no
C5 Ni1 C3 C2 79.89 . . . . no
S1B Ni1 C3 C4 -149.40 . . . . no
P1 Ni1 C3 C4 84.20 . . . . no
C1 Ni1 C3 C4 -80.07 . . . . no
C2 Ni1 C3 C4 -117.69 . . . . no
C5 Ni1 C3 C4 -37.80 . . . . no
P1 Ni1 C5 C1 -179.21 . . . . no
C1 Ni1 C4 C5 -36.41 . . . . no
C3 Ni1 C5 C1 -80.86 . . . . no
C3 Ni1 C4 C5 -116.92 . . . . no
C2 Ni1 C5 C4 80.63 . . . . no
S1B Ni1 C5 C1 58.22 . . . . no
C1 Ni1 C5 C4 119.53 . . . . no
C3 Ni1 C5 C4 38.67 . . . . no
C2 Ni1 C4 C5 -80.03 . . . . no
Ni1 S1B C6 C7 -32.69 . . . . no
Ni1 S1B C6 C11 151.87 . . . . no
C28 P1 C24 C25 165.95 . . . . no
C20 P1 C28 C29 -65.29 . . . . no
C24 P1 C28 C29 -175.13 . . . . no
Ni1 P1 C24 C25 -69.47 . . . . no
Ni1 P1 C28 C29 61.34 . . . . no
C20 P1 C24 C25 56.46 . . . . no
Ni1 P1 C20 C21 177.00 . . . . no
C24 P1 C20 C21 52.19 . . . . no
C28 P1 C20 C21 -56.46 . . . . no
C9 N1B C12 C13 172.25 . . . . no
C12 N1B C9 C8 144.50 . . . . no
C12 N1B C9 C10 -38.39 . . . . no
C2 C1 C5 C4 6.40 . . . . no
C5 C1 C2 C3 -4.15 . . . . no
C2 C1 C5 Ni1 63.64 . . . . no
Ni1 C1 C2 C3 60.43 . . . . no
C5 C1 C2 Ni1 -64.57 . . . . no
Ni1 C1 C5 C4 -57.24 . . . . no
C1 C2 C3 Ni1 -59.19 . . . . no
C1 C2 C3 C4 0.20 . . . . no
Ni1 C2 C3 C4 59.39 . . . . no
C2 C3 C4 Ni1 -61.30 . . . . no
Ni1 C3 C4 C5 65.12 . . . . no
C2 C3 C4 C5 3.82 . . . . no
C3 C4 C5 C1 -6.34 . . . . no
C3 C4 C5 Ni1 -64.16 . . . . no
Ni1 C4 C5 C1 57.82 . . . . no
S1B C6 C11 C10 176.82 . . . . no
C7 C6 C11 C10 1.05 . . . . no
C11 C6 C7 C8 -0.14 . . . . no
S1B C6 C7 C8 -175.59 . . . . no
C6 C7 C8 C9 -1.54 . . . . no
C7 C8 C9 N1B 179.53 . . . . no
C7 C8 C9 C10 2.28 . . . . no
C8 C9 C10 C11 -1.39 . . . . no
N1B C9 C10 C11 -178.52 . . . . no
C9 C10 C11 C6 -0.28 . . . . no
N1B C12 C13 C14 -1.25 . . . . no
N1B C12 C13 C18 -177.55 . . . . no
C12 C13 C18 C17 175.34 . . . . no
C14 C13 C18 C17 -1.14 . . . . no
C18 C13 C14 C15 0.68 . . . . no
C12 C13 C14 C15 -175.62 . . . . no
C13 C14 C15 C16 0.91 . . . . no
C14 C15 C16 C17 -2.03 . . . . no
C14 C15 C16 C19 178.26 . . . . no
C19 C16 C17 C18 -178.71 . . . . no
C15 C16 C17 C18 1.58 . . . . no
C16 C17 C18 C13 -0.02 . . . . no
P1 C20 C21 C22 -179.92 . . . . no
C20 C21 C22 C26 -179.80 . . . . no
C27 C23 C25 C24 169.35 . . . . no
P1 C24 C25 C23 170.59 . . . . no
P1 C28 C29 C30 179.26 . . . . no
C28 C29 C30 C31 -175.48 . . . . no
